data_7704907
loop_
_publ_author_name
'Morris, Louis J.'
'Rajabi, Nasir A.'
'Mahon, Mary F.'
'Manners, Ian'
'McMullin, Claire L.'
'Hill, Michael S.'

_publ_section_title
;
 Synthesis and reactivity of alkaline-earth stannanide complexes by
 hydride-mediated distannane metathesis and organostannane
 dehydrogenation.
;
_journal_issue 30
_journal_name_full 'Dalton transactions (Cambridge, England : 2003)'
_journal_page_first 10523
_journal_page_last 10534
_journal_paper_doi 10.1039/d0dt02406f
_journal_volume 49
_journal_year 2020
_chemical_formula_moiety 'C54 H70 Mg N4 Sn'
_chemical_formula_sum 'C57.5 H77 Mg N4 Sn'
_chemical_formula_weight 967.23
_space_group_crystal_system monoclinic
_space_group_IT_number 14
_space_group_name_Hall '-P 2ybc'
_space_group_name_H-M_alt 'P 1 21/c 1'
_atom_sites_solution_hydrogens mixed
_atom_sites_solution_primary dual
_audit_creation_date 2020-01-23
_audit_creation_method
;
Olex2 1.2
(compiled 2018.05.29 svn.r3508 for OlexSys, GUI svn.r5506)
;
_audit_update_record
;
2020-05-12 deposited with the CCDC.	2020-07-09 downloaded from the CCDC.
;
_cell_angle_alpha 90
_cell_angle_beta 105.143(2)
_cell_angle_gamma 90
_cell_formula_units_Z 4
_cell_length_a 13.0529(2)
_cell_length_b 18.2412(3)
_cell_length_c 23.3362(4)
_cell_measurement_reflns_used 24293
_cell_measurement_temperature 150.01(10)
_cell_measurement_theta_max 29.7070
_cell_measurement_theta_min 2.9850
_cell_volume 5363.43(16)
_computing_cell_refinement 'CrysAlisPro 1.171.39.46 (Rigaku OD, 2018)'
_computing_data_collection 'CrysAlisPro 1.171.39.46 (Rigaku OD, 2018)'
_computing_data_reduction 'CrysAlisPro 1.171.39.46 (Rigaku OD, 2018)'
_computing_molecular_graphics 'Olex2 (Dolomanov et al., 2009)'
_computing_publication_material 'Olex2 (Dolomanov et al., 2009)'
_computing_structure_refinement 'ShelXL (Sheldrick, 2015)'
_computing_structure_solution 'ShelXT (Sheldrick, 2015)'
_diffrn_ambient_environment N~2~
_diffrn_ambient_temperature 150.01(10)
_diffrn_detector 'CCD plate'
_diffrn_detector_area_resol_mean 8.1150
_diffrn_detector_type EosS2
_diffrn_measured_fraction_theta_full 0.998
_diffrn_measured_fraction_theta_max 0.995
_diffrn_measurement_device 'four-circle diffractometer'
_diffrn_measurement_device_type 'SuperNova, Dual, Cu at home/near, EosS2'
_diffrn_measurement_method '\w scans'
_diffrn_radiation_monochromator mirror
_diffrn_radiation_probe x-ray
_diffrn_radiation_type MoK\a
_diffrn_radiation_wavelength 0.71073
_diffrn_reflns_av_R_equivalents 0.0351
_diffrn_reflns_av_unetI/netI 0.0305
_diffrn_reflns_Laue_measured_fraction_full 0.998
_diffrn_reflns_Laue_measured_fraction_max 0.995
_diffrn_reflns_limit_h_max 17
_diffrn_reflns_limit_h_min -17
_diffrn_reflns_limit_k_max 24
_diffrn_reflns_limit_k_min -24
_diffrn_reflns_limit_l_max 31
_diffrn_reflns_limit_l_min -30
_diffrn_reflns_number 59592
_diffrn_reflns_point_group_measured_fraction_full 0.998
_diffrn_reflns_point_group_measured_fraction_max 0.995
_diffrn_reflns_theta_full 25.242
_diffrn_reflns_theta_max 28.283
_diffrn_reflns_theta_min 2.757
_diffrn_source 'micro-focus sealed X-ray tube'
_diffrn_source_type 'SuperNova (Mo) X-ray Source'
_exptl_absorpt_coefficient_mu 0.527
_exptl_absorpt_correction_T_max 1.00000
_exptl_absorpt_correction_T_min 0.86752
_exptl_absorpt_correction_type multi-scan
_exptl_absorpt_process_details
;
CrysAlisPro 1.171.39.46 (Rigaku Oxford Diffraction, 2018)
Empirical absorption correction using spherical harmonics,
 implemented in SCALE3 ABSPACK scaling algorithm.
;
_exptl_crystal_colour colourless
_exptl_crystal_colour_primary colourless
_exptl_crystal_density_diffrn 1.198
_exptl_crystal_description block
_exptl_crystal_F_000 2048
_exptl_crystal_size_max 0.341
_exptl_crystal_size_mid 0.232
_exptl_crystal_size_min 0.173
_refine_diff_density_max 0.298
_refine_diff_density_min -0.404
_refine_diff_density_rms 0.049
_refine_ls_extinction_method none
_refine_ls_goodness_of_fit_ref 1.022
_refine_ls_hydrogen_treatment mixed
_refine_ls_matrix_type full
_refine_ls_number_parameters 598
_refine_ls_number_reflns 13260
_refine_ls_number_restraints 348
_refine_ls_restrained_S_all 1.027
_refine_ls_R_factor_all 0.0365
_refine_ls_R_factor_gt 0.0282
_refine_ls_shift/su_max 0.002
_refine_ls_shift/su_mean 0.000
_refine_ls_structure_factor_coef Fsqd
_refine_ls_weighting_details 'w=1/[\s^2^(Fo^2^)+(0.0258P)^2^+1.9494P] where P=(Fo^2^+2Fc^2^)/3'
_refine_ls_weighting_scheme calc
_refine_ls_wR_factor_gt 0.0633
_refine_ls_wR_factor_ref 0.0672
_reflns_Friedel_coverage 0.000
_reflns_number_gt 11212
_reflns_number_total 13260
_reflns_threshold_expression 'I > 2\s(I)'
_cod_data_source_file d0dt02406f2.cif
_cod_data_source_block s20msh12-Cpd-12
_cod_depositor_comments
;Adding full bibliography for 7704902--7704908.cif.

 Adding full bibliography for 7704902--7704908.cif.
;
_cod_original_formula_sum 'C57.50 H77 Mg N4 Sn'
_cod_database_code 7704907
_shelxl_version_number 2014-3
_shelx_space_group_comment
;
The symmetry employed for this shelxl refinement is uniquely defined
by the following loop, which should always be used as a source of
symmetry information in preference to the above space-group names.
They are only intended as comments.
;
_olex2_refinement_description
;
1. Fixed Uiso
 At 1.2 times of:
  All C(H) groups
 At 1.5 times of:
  All C(H,H,H) groups
2. Uiso/Uaniso restraints and constraints
All non-hydrogen atoms have similar U: within 2A with sigma of 0.01 and sigma
for terminal atoms of 0.02
All non-hydrogen atoms have similar U: within 2A with sigma of 0.01 and sigma
for terminal atoms of 0.01
3.a Ternary CH refined with riding coordinates:
 C13(H13), C16(H16), C25(H25), C28(H28), C32(H32), C35(H35)
3.b Aromatic/amide H refined with riding coordinates:
 C3(H3), C8(H8), C9(H9), C10(H10), C40(H40), C41(H41), C44(H44), C45(H45),
 C46(H46), C47(H47), C48(H48), C50(H50), C51(H51), C54(H54)
3.c Idealised Me refined as rotating group:
 C1(H1A,H1B,H1C), C5(H5A,H5B,H5C), C12(H12A,H12B,H12C), C14(H14A,H14B,H14C),
 C15(H15A,H15B,H15C), C17(H17A,H17B,H17C), C26(H26A,H26B,H26C), C27(H27A,H27B,
 H27C), C29(H29A,H29B,H29C), C31(H31A,H31B,H31C), C33(H33A,H33B,H33C), C34(H34A,
 H34B,H34C), C36(H36A,H36B,H36C)
;

loop_
_space_group_symop_operation_xyz
'x, y, z'
'-x, y+1/2, -z+1/2'
'-x, -y, -z'
'x, -y-1/2, z-1/2'

loop_
_atom_site_label
_atom_site_type_symbol
_atom_site_fract_x
_atom_site_fract_y
_atom_site_fract_z
_atom_site_U_iso_or_equiv
_atom_site_adp_type
_atom_site_occupancy
_atom_site_site_symmetry_order
_atom_site_calc_flag
_atom_site_refinement_flags_posn
_atom_site_refinement_flags_adp
_atom_site_refinement_flags_occupancy
_atom_site_disorder_assembly
_atom_site_disorder_group
Sn1 Sn 0.20954(2) 0.60833(2) 0.60470(2) 0.02327(4) Uani 1 1 d . U . . .
Mg1 Mg 0.49561(4) 0.70578(3) 0.74507(2) 0.02059(10) Uani 1 1 d . U . . .
N1 N 0.64484(9) 0.74501(7) 0.75438(5) 0.0201(2) Uani 1 1 d . U . . .
N2 N 0.49522(10) 0.72390(7) 0.83147(5) 0.0225(3) Uani 1 1 d . U . . .
N3 N 0.42535(10) 0.61602(7) 0.69844(5) 0.0228(3) Uani 1 1 d . U . . .
N4 N 0.36377(10) 0.73044(7) 0.67603(5) 0.0252(3) Uani 1 1 d . U . . .
C1 C 0.77532(13) 0.84239(9) 0.79246(7) 0.0306(4) Uani 1 1 d . U . . .
H1A H 0.8366 0.8120 0.8071 0.046 Uiso 1 1 calc GR . . . .
H1B H 0.7802 0.8848 0.8174 0.046 Uiso 1 1 calc GR . . . .
H1C H 0.7720 0.8576 0.7526 0.046 Uiso 1 1 calc GR . . . .
C2 C 0.67664(11) 0.79970(8) 0.79287(6) 0.0211(3) Uani 1 1 d . U . . .
C3 C 0.62510(12) 0.82006(8) 0.83619(6) 0.0233(3) Uani 1 1 d . U . . .
H3 H 0.6453 0.8654 0.8538 0.028 Uiso 1 1 calc R . . . .
C4 C 0.54774(12) 0.78287(8) 0.85731(6) 0.0239(3) Uani 1 1 d . U . . .
C5 C 0.52644(15) 0.81374(10) 0.91348(7) 0.0352(4) Uani 1 1 d . U . . .
H5A H 0.4624 0.8423 0.9034 0.053 Uiso 1 1 calc GR . . . .
H5B H 0.5848 0.8443 0.9334 0.053 Uiso 1 1 calc GR . . . .
H5C H 0.5186 0.7742 0.9391 0.053 Uiso 1 1 calc GR . . . .
C6 C 0.71647(12) 0.72154(8) 0.72011(6) 0.0229(3) Uani 1 1 d . U . . .
C7 C 0.69914(13) 0.74298(10) 0.66068(7) 0.0311(4) Uani 1 1 d . U . . .
C8 C 0.77141(16) 0.71982(11) 0.62957(8) 0.0411(4) Uani 1 1 d . U . . .
H8 H 0.7623 0.7351 0.5905 0.049 Uiso 1 1 calc R . . . .
C9 C 0.85541(16) 0.67515(12) 0.65509(8) 0.0439(5) Uani 1 1 d . U . . .
H9 H 0.9022 0.6602 0.6334 0.053 Uiso 1 1 calc R . . . .
C10 C 0.87009(14) 0.65262(11) 0.71296(8) 0.0385(4) Uani 1 1 d . U . . .
H10 H 0.9267 0.6219 0.7300 0.046 Uiso 1 1 calc R . . . .
C11 C 0.80174(12) 0.67498(9) 0.74639(7) 0.0277(3) Uani 1 1 d . U . . .
C12 C 0.55026(19) 0.75717(16) 0.56899(9) 0.0662(7) Uani 1 1 d . U . . .
H12A H 0.5999 0.7514 0.5454 0.099 Uiso 1 1 calc GR . . . .
H12B H 0.4938 0.7891 0.5489 0.099 Uiso 1 1 calc GR . . . .
H12C H 0.5216 0.7102 0.5750 0.099 Uiso 1 1 calc GR . . . .
C13 C 0.60667(16) 0.79026(12) 0.62885(8) 0.0457(5) Uani 1 1 d . U . . .
H13 H 0.5560 0.7924 0.6533 0.055 Uiso 1 1 calc R . . . .
C14 C 0.6423(3) 0.86820(14) 0.62052(11) 0.0778(8) Uani 1 1 d . U . . .
H14A H 0.6706 0.8905 0.6586 0.117 Uiso 1 1 calc GR . . . .
H14B H 0.5827 0.8962 0.5985 0.117 Uiso 1 1 calc GR . . . .
H14C H 0.6960 0.8670 0.5992 0.117 Uiso 1 1 calc GR . . . .
C15 C 0.78329(18) 0.56615(11) 0.80696(9) 0.0498(5) Uani 1 1 d . U . . .
H15A H 0.7097 0.5632 0.7858 0.075 Uiso 1 1 calc GR . . . .
H15B H 0.7926 0.5482 0.8466 0.075 Uiso 1 1 calc GR . . . .
H15C H 0.8246 0.5370 0.7870 0.075 Uiso 1 1 calc GR . . . .
C16 C 0.81991(13) 0.64585(10) 0.80918(7) 0.0323(4) Uani 1 1 d . U . . .
H16 H 0.7766 0.6747 0.8294 0.039 Uiso 1 1 calc R . . . .
C17 C 0.93586(15) 0.65209(13) 0.84470(9) 0.0467(5) Uani 1 1 d . U . . .
H17A H 0.9783 0.6186 0.8289 0.070 Uiso 1 1 calc GR . . . .
H17B H 0.9418 0.6404 0.8855 0.070 Uiso 1 1 calc GR . . . .
H17C H 0.9604 0.7013 0.8419 0.070 Uiso 1 1 calc GR . . . .
C18 C 0.43356(13) 0.68259(9) 0.86345(7) 0.0291(3) Uani 1 1 d . U . . .
C19 C 0.32764(14) 0.70107(11) 0.85972(8) 0.0403(4) Uani 1 1 d . U . . .
C20 C 0.27284(18) 0.65908(17) 0.89193(11) 0.0649(7) Uani 1 1 d . U . . .
H20 H 0.205(2) 0.6739(14) 0.8887(10) 0.068(7) Uiso 1 1 d . . . . .
C21 C 0.3192(2) 0.60139(18) 0.92582(14) 0.0793(9) Uani 1 1 d . U . . .
H21 H 0.282(2) 0.5724(17) 0.9471(13) 0.107(10) Uiso 1 1 d . . . . .
C22 C 0.42228(19) 0.58178(15) 0.92781(11) 0.0592(6) Uani 1 1 d . U . . .
H22 H 0.4530(19) 0.5400(13) 0.9517(10) 0.067(7) Uiso 1 1 d . . . . .
C23 C 0.48115(14) 0.62141(10) 0.89671(8) 0.0355(4) Uani 1 1 d . U . . .
C24 C 0.18156(18) 0.73781(16) 0.77121(11) 0.0540(6) Uani 1 1 d . U . . .
H24A H 0.142(2) 0.7814(15) 0.7481(11) 0.077(8) Uiso 1 1 d . . . . .
H24B H 0.2088(19) 0.7034(14) 0.7440(10) 0.069(7) Uiso 1 1 d . . . . .
H24C H 0.1307(19) 0.7122(13) 0.7852(10) 0.065(7) Uiso 1 1 d . . . . .
C25 C 0.27147(15) 0.76431(12) 0.82299(9) 0.0452(5) Uani 1 1 d . U . . .
H25 H 0.3233 0.7898 0.8064 0.054 Uiso 1 1 calc R . . . .
C26 C 0.2277(2) 0.81994(17) 0.85976(13) 0.0839(9) Uani 1 1 d . U . . .
H26A H 0.1677 0.7992 0.8704 0.126 Uiso 1 1 calc GR . . . .
H26B H 0.2062 0.8636 0.8368 0.126 Uiso 1 1 calc GR . . . .
H26C H 0.2818 0.8319 0.8951 0.126 Uiso 1 1 calc GR . . . .
C27 C 0.61426(18) 0.51661(11) 0.91129(9) 0.0473(5) Uani 1 1 d . U . . .
H27A H 0.6134 0.5059 0.9514 0.071 Uiso 1 1 calc GR . . . .
H27B H 0.6823 0.5039 0.9056 0.071 Uiso 1 1 calc GR . . . .
H27C H 0.5600 0.4887 0.8845 0.071 Uiso 1 1 calc GR . . . .
C28 C 0.59374(14) 0.59869(9) 0.89917(7) 0.0331(4) Uani 1 1 d . U . . .
H28 H 0.6052 0.6089 0.8601 0.040 Uiso 1 1 calc R . . . .
C29 C 0.67580(16) 0.64273(12) 0.94445(9) 0.0464(5) Uani 1 1 d . U . . .
H29A H 0.6673 0.6939 0.9348 0.070 Uiso 1 1 calc GR . . . .
H29B H 0.7458 0.6273 0.9438 0.070 Uiso 1 1 calc GR . . . .
H29C H 0.6660 0.6348 0.9833 0.070 Uiso 1 1 calc GR . . . .
C30 C 0.34939(11) 0.65891(8) 0.66572(6) 0.0216(3) Uani 1 1 d . U . . .
C31 C 0.45514(14) 0.50134(9) 0.75367(7) 0.0348(4) Uani 1 1 d . U . . .
H31A H 0.5243 0.5167 0.7762 0.052 Uiso 1 1 calc GR . . . .
H31B H 0.4540 0.4490 0.7495 0.052 Uiso 1 1 calc GR . . . .
H31C H 0.4032 0.5160 0.7739 0.052 Uiso 1 1 calc GR . . . .
C32 C 0.42952(12) 0.53677(8) 0.69241(7) 0.0261(3) Uani 1 1 d . U . . .
H32 H 0.3600 0.5193 0.6693 0.031 Uiso 1 1 calc R . . . .
C33 C 0.51250(15) 0.51567(11) 0.66011(8) 0.0407(4) Uani 1 1 d . U . . .
H33A H 0.4919 0.5344 0.6203 0.061 Uiso 1 1 calc GR . . . .
H33B H 0.5180 0.4632 0.6590 0.061 Uiso 1 1 calc GR . . . .
H33C H 0.5799 0.5360 0.6806 0.061 Uiso 1 1 calc GR . . . .
C34 C 0.30223(17) 0.85535(10) 0.68048(9) 0.0470(5) Uani 1 1 d . U . . .
H34A H 0.2937 0.8465 0.7195 0.071 Uiso 1 1 calc GR . . . .
H34B H 0.2510 0.8910 0.6606 0.071 Uiso 1 1 calc GR . . . .
H34C H 0.3725 0.8735 0.6835 0.071 Uiso 1 1 calc GR . . . .
C35 C 0.28552(13) 0.78391(9) 0.64510(7) 0.0306(4) Uani 1 1 d . U . . .
H35 H 0.2145 0.7652 0.6436 0.037 Uiso 1 1 calc R . . . .
C36 C 0.29159(15) 0.79902(11) 0.58191(8) 0.0414(4) Uani 1 1 d . U . . .
H36A H 0.3561 0.8248 0.5829 0.062 Uiso 1 1 calc GR . . . .
H36B H 0.2319 0.8283 0.5618 0.062 Uiso 1 1 calc GR . . . .
H36C H 0.2906 0.7534 0.5612 0.062 Uiso 1 1 calc GR . . . .
C37 C 0.26036(12) 0.53682(9) 0.54468(7) 0.0260(3) Uani 1 1 d . U . . .
C38 C 0.21643(14) 0.46750(9) 0.53145(7) 0.0306(3) Uani 1 1 d . U . . .
H38 H 0.1657(15) 0.4486(10) 0.5523(8) 0.038(5) Uiso 1 1 d . . . . .
C39 C 0.24195(16) 0.42450(10) 0.48808(8) 0.0389(4) Uani 1 1 d . U . . .
H39 H 0.2112(17) 0.3796(12) 0.4809(9) 0.049(6) Uiso 1 1 d . . . . .
C40 C 0.31223(16) 0.44967(11) 0.45762(8) 0.0404(4) Uani 1 1 d . U . . .
H40 H 0.3289 0.4208 0.4285 0.049 Uiso 1 1 calc R . . . .
C41 C 0.35763(15) 0.51798(11) 0.47071(8) 0.0415(4) Uani 1 1 d . U . . .
H41 H 0.4057 0.5351 0.4506 0.050 Uiso 1 1 calc R . . . .
C42 C 0.33178(15) 0.56102(11) 0.51364(8) 0.0358(4) Uani 1 1 d . U . . .
H42 H 0.3606(18) 0.6085(12) 0.5213(10) 0.056(7) Uiso 1 1 d . . . . .
C43 C 0.08802(12) 0.66991(9) 0.54353(7) 0.0280(3) Uani 1 1 d . U . . .
C44 C 0.06494(14) 0.64969(10) 0.48399(7) 0.0372(4) Uani 1 1 d . U . . .
H44 H 0.1084 0.6161 0.4717 0.045 Uiso 1 1 calc R . . . .
C45 C -0.02161(16) 0.67879(12) 0.44274(8) 0.0466(5) Uani 1 1 d . U . . .
H45 H -0.0356 0.6647 0.4032 0.056 Uiso 1 1 calc R . . . .
C46 C -0.08646(15) 0.72811(12) 0.45989(8) 0.0454(5) Uani 1 1 d . U . . .
H46 H -0.1452 0.7469 0.4321 0.055 Uiso 1 1 calc R . . . .
C47 C -0.06496(14) 0.75008(11) 0.51829(9) 0.0430(5) Uani 1 1 d . U . . .
H47 H -0.1083 0.7844 0.5298 0.052 Uiso 1 1 calc R . . . .
C48 C 0.02207(13) 0.72074(10) 0.56015(8) 0.0359(4) Uani 1 1 d . U . . .
H48 H 0.0360 0.7354 0.5996 0.043 Uiso 1 1 calc R . . . .
C49 C 0.12533(13) 0.54888(9) 0.65712(7) 0.0285(3) Uani 1 1 d . U . . .
C50 C 0.02826(14) 0.51656(10) 0.62905(9) 0.0398(4) Uani 1 1 d . U . . .
H50 H 0.0016 0.5213 0.5882 0.048 Uiso 1 1 calc R . . . .
C51 C -0.02861(18) 0.47773(12) 0.66113(12) 0.0564(6) Uani 1 1 d . U . . .
H51 H -0.0931 0.4563 0.6418 0.068 Uiso 1 1 calc R . . . .
C52 C 0.0096(2) 0.47061(12) 0.72125(13) 0.0593(7) Uani 1 1 d . U . . .
H52 H -0.028(2) 0.4443(14) 0.7418(11) 0.072(8) Uiso 1 1 d . . . . .
C53 C 0.1039(2) 0.50296(12) 0.75043(11) 0.0518(6) Uani 1 1 d . U . . .
H53 H 0.1335(16) 0.5043(11) 0.7899(9) 0.043(6) Uiso 1 1 d . . . . .
C54 C 0.16238(15) 0.54238(10) 0.71838(8) 0.0360(4) Uani 1 1 d . U . . .
H54 H 0.2262 0.5643 0.7381 0.043 Uiso 1 1 calc R . . . .

loop_
_atom_site_aniso_label
_atom_site_aniso_U_11
_atom_site_aniso_U_22
_atom_site_aniso_U_33
_atom_site_aniso_U_23
_atom_site_aniso_U_13
_atom_site_aniso_U_12
Sn1 0.02165(6) 0.02377(6) 0.02163(6) -0.00133(4) 0.00073(4) -0.00375(4)
Mg1 0.0201(2) 0.0215(2) 0.0193(2) -0.00270(19) 0.00336(18) -0.0026(2)
N1 0.0198(6) 0.0218(6) 0.0190(6) -0.0031(5) 0.0054(5) -0.0015(5)
N2 0.0227(6) 0.0243(6) 0.0215(6) -0.0027(5) 0.0075(5) -0.0007(5)
N3 0.0234(6) 0.0200(6) 0.0227(6) -0.0024(5) 0.0017(5) -0.0022(5)
N4 0.0247(6) 0.0210(6) 0.0261(6) 0.0012(5) -0.0001(5) -0.0025(5)
C1 0.0318(8) 0.0311(8) 0.0294(8) -0.0055(7) 0.0089(7) -0.0115(7)
C2 0.0219(7) 0.0192(7) 0.0203(7) 0.0006(5) 0.0022(5) -0.0010(6)
C3 0.0297(8) 0.0171(7) 0.0217(7) -0.0051(5) 0.0044(6) -0.0021(6)
C4 0.0284(8) 0.0237(7) 0.0192(7) -0.0023(6) 0.0055(6) 0.0038(6)
C5 0.0466(10) 0.0362(9) 0.0264(8) -0.0102(7) 0.0157(7) -0.0046(8)
C6 0.0231(7) 0.0228(7) 0.0247(7) -0.0057(6) 0.0098(6) -0.0045(6)
C7 0.0348(9) 0.0346(9) 0.0263(8) -0.0023(7) 0.0123(7) 0.0010(7)
C8 0.0513(11) 0.0491(11) 0.0290(9) -0.0009(8) 0.0215(8) 0.0034(9)
C9 0.0449(11) 0.0520(12) 0.0439(11) -0.0051(9) 0.0279(9) 0.0069(10)
C10 0.0342(9) 0.0421(10) 0.0427(10) -0.0031(8) 0.0164(8) 0.0090(8)
C11 0.0251(8) 0.0293(8) 0.0301(8) -0.0044(6) 0.0100(6) -0.0012(7)
C12 0.0558(14) 0.100(2) 0.0376(11) -0.0006(12) 0.0038(10) 0.0159(14)
C13 0.0534(11) 0.0624(13) 0.0246(9) 0.0090(8) 0.0160(8) 0.0199(10)
C14 0.115(2) 0.0558(15) 0.0595(15) 0.0121(12) 0.0179(15) 0.0342(16)
C15 0.0554(13) 0.0454(12) 0.0521(12) 0.0097(9) 0.0201(10) -0.0003(10)
C16 0.0288(8) 0.0366(9) 0.0323(8) 0.0003(7) 0.0094(7) 0.0079(8)
C17 0.0363(10) 0.0605(13) 0.0400(10) -0.0040(9) 0.0039(8) 0.0093(10)
C18 0.0304(8) 0.0342(9) 0.0258(8) -0.0044(7) 0.0126(6) -0.0049(7)
C19 0.0316(9) 0.0509(11) 0.0430(10) -0.0034(9) 0.0180(8) -0.0036(9)
C20 0.0361(11) 0.095(2) 0.0733(16) 0.0167(14) 0.0313(11) -0.0009(12)
C21 0.0535(14) 0.110(2) 0.0850(19) 0.0425(17) 0.0377(14) -0.0092(15)
C22 0.0531(13) 0.0728(16) 0.0567(13) 0.0302(12) 0.0232(11) -0.0050(12)
C23 0.0370(9) 0.0423(10) 0.0293(9) 0.0035(7) 0.0122(7) -0.0064(8)
C24 0.0366(11) 0.0630(15) 0.0622(14) -0.0005(12) 0.0126(10) -0.0017(11)
C25 0.0313(9) 0.0487(11) 0.0593(12) -0.0068(10) 0.0186(9) 0.0051(9)
C26 0.0655(17) 0.088(2) 0.100(2) -0.0332(17) 0.0245(15) 0.0223(16)
C27 0.0630(13) 0.0369(10) 0.0416(11) 0.0123(8) 0.0129(9) 0.0024(10)
C28 0.0402(9) 0.0330(9) 0.0269(8) 0.0056(7) 0.0100(7) -0.0014(8)
C29 0.0431(11) 0.0495(12) 0.0428(11) -0.0030(9) 0.0042(8) 0.0012(10)
C30 0.0219(7) 0.0230(7) 0.0185(7) -0.0007(5) 0.0031(5) -0.0045(6)
C31 0.0376(9) 0.0257(8) 0.0351(9) 0.0038(7) -0.0013(7) 0.0010(8)
C32 0.0261(8) 0.0200(7) 0.0281(8) -0.0039(6) 0.0000(6) -0.0008(6)
C33 0.0407(10) 0.0391(10) 0.0415(10) -0.0101(8) 0.0093(8) 0.0074(9)
C34 0.0525(12) 0.0238(9) 0.0562(12) 0.0003(8) -0.0010(9) 0.0011(9)
C35 0.0263(8) 0.0233(8) 0.0371(9) 0.0050(7) -0.0007(7) -0.0011(7)
C36 0.0393(10) 0.0375(10) 0.0424(10) 0.0153(8) 0.0017(8) -0.0010(9)
C37 0.0245(7) 0.0286(8) 0.0220(7) -0.0013(6) 0.0008(6) -0.0008(7)
C38 0.0303(8) 0.0302(8) 0.0305(8) -0.0005(7) 0.0064(7) -0.0021(7)
C39 0.0469(11) 0.0284(9) 0.0414(10) -0.0085(8) 0.0117(8) -0.0030(9)
C40 0.0492(11) 0.0395(10) 0.0349(9) -0.0051(8) 0.0152(8) 0.0060(9)
C41 0.0432(10) 0.0466(11) 0.0391(10) 0.0009(8) 0.0187(8) -0.0020(9)
C42 0.0367(9) 0.0345(9) 0.0371(9) -0.0040(8) 0.0112(7) -0.0078(8)
C43 0.0234(7) 0.0287(8) 0.0282(8) 0.0043(6) 0.0004(6) -0.0053(7)
C44 0.0364(9) 0.0381(10) 0.0313(9) 0.0020(7) -0.0013(7) 0.0021(8)
C45 0.0447(11) 0.0576(13) 0.0301(9) 0.0079(9) -0.0037(8) 0.0049(10)
C46 0.0309(9) 0.0584(13) 0.0405(10) 0.0195(9) -0.0022(8) 0.0026(9)
C47 0.0274(9) 0.0466(11) 0.0558(12) 0.0115(9) 0.0123(8) 0.0065(8)
C48 0.0276(8) 0.0422(10) 0.0365(9) 0.0016(8) 0.0061(7) -0.0017(8)
C49 0.0297(8) 0.0217(7) 0.0361(9) 0.0001(6) 0.0123(7) 0.0034(7)
C50 0.0340(9) 0.0345(9) 0.0549(11) -0.0091(8) 0.0187(8) -0.0070(8)
C51 0.0485(12) 0.0438(12) 0.0902(17) -0.0074(12) 0.0417(12) -0.0122(10)
C52 0.0672(15) 0.0364(11) 0.0964(19) 0.0106(12) 0.0610(15) 0.0040(11)
C53 0.0712(15) 0.0463(12) 0.0506(13) 0.0161(10) 0.0383(11) 0.0249(11)
C54 0.0393(10) 0.0329(9) 0.0394(9) 0.0052(7) 0.0164(8) 0.0119(8)

loop_
_atom_type_symbol
_atom_type_description
_atom_type_scat_dispersion_real
_atom_type_scat_dispersion_imag
_atom_type_scat_source
C C 0.0033 0.0016 'International Tables Vol C Tables 4.2.6.8 and 6.1.1.4'
H H 0.0000 0.0000 'International Tables Vol C Tables 4.2.6.8 and 6.1.1.4'
Mg Mg 0.0486 0.0363 'International Tables Vol C Tables 4.2.6.8 and 6.1.1.4'
N N 0.0061 0.0033 'International Tables Vol C Tables 4.2.6.8 and 6.1.1.4'
Sn Sn -0.6537 1.4246 'International Tables Vol C Tables 4.2.6.8 and 6.1.1.4'

loop_
_geom_angle_atom_site_label_1
_geom_angle_atom_site_label_2
_geom_angle_atom_site_label_3
_geom_angle
_geom_angle_site_symmetry_1
_geom_angle_site_symmetry_3
_geom_angle_publ_flag
C37 Sn1 C30 109.38(6) . . ?
C37 Sn1 C43 100.64(6) . . ?
C43 Sn1 C30 123.56(6) . . ?
C49 Sn1 C30 107.77(6) . . ?
C49 Sn1 C37 110.98(6) . . ?
C49 Sn1 C43 104.12(6) . . ?
N1 Mg1 N2 94.98(5) . . ?
N1 Mg1 N3 128.51(5) . . ?
N1 Mg1 N4 125.70(5) . . ?
N2 Mg1 N3 122.53(6) . . ?
N2 Mg1 N4 121.01(6) . . ?
N3 Mg1 N4 66.12(5) . . ?
C2 N1 Mg1 117.14(10) . . ?
C2 N1 C6 117.50(12) . . ?
C6 N1 Mg1 125.24(9) . . ?
C4 N2 Mg1 116.32(10) . . ?
C4 N2 C18 118.53(12) . . ?
C18 N2 Mg1 124.78(10) . . ?
C30 N3 Mg1 89.88(9) . . ?
C30 N3 C32 124.61(12) . . ?
C32 N3 Mg1 145.48(10) . . ?
C30 N4 Mg1 88.69(9) . . ?
C30 N4 C35 121.22(13) . . ?
C35 N4 Mg1 149.26(10) . . ?
H1A C1 H1B 109.5 . . ?
H1A C1 H1C 109.5 . . ?
H1B C1 H1C 109.5 . . ?
C2 C1 H1A 109.5 . . ?
C2 C1 H1B 109.5 . . ?
C2 C1 H1C 109.5 . . ?
N1 C2 C1 119.88(13) . . ?
N1 C2 C3 124.04(13) . . ?
C3 C2 C1 116.06(13) . . ?
C2 C3 H3 114.8 . . ?
C2 C3 C4 130.35(14) . . ?
C4 C3 H3 114.8 . . ?
N2 C4 C3 124.18(13) . . ?
N2 C4 C5 120.12(14) . . ?
C3 C4 C5 115.70(14) . . ?
C4 C5 H5A 109.5 . . ?
C4 C5 H5B 109.5 . . ?
C4 C5 H5C 109.5 . . ?
H5A C5 H5B 109.5 . . ?
H5A C5 H5C 109.5 . . ?
H5B C5 H5C 109.5 . . ?
C7 C6 N1 120.30(14) . . ?
C7 C6 C11 120.31(14) . . ?
C11 C6 N1 119.36(13) . . ?
C6 C7 C13 123.20(14) . . ?
C8 C7 C6 118.24(16) . . ?
C8 C7 C13 118.56(15) . . ?
C7 C8 H8 119.1 . . ?
C9 C8 C7 121.73(17) . . ?
C9 C8 H8 119.1 . . ?
C8 C9 H9 120.2 . . ?
C8 C9 C10 119.62(16) . . ?
C10 C9 H9 120.2 . . ?
C9 C10 H10 119.4 . . ?
C9 C10 C11 121.16(17) . . ?
C11 C10 H10 119.4 . . ?
C6 C11 C16 122.57(13) . . ?
C10 C11 C6 118.87(15) . . ?
C10 C11 C16 118.52(15) . . ?
H12A C12 H12B 109.5 . . ?
H12A C12 H12C 109.5 . . ?
H12B C12 H12C 109.5 . . ?
C13 C12 H12A 109.5 . . ?
C13 C12 H12B 109.5 . . ?
C13 C12 H12C 109.5 . . ?
C7 C13 C12 110.93(17) . . ?
C7 C13 H13 108.1 . . ?
C7 C13 C14 111.35(19) . . ?
C12 C13 H13 108.1 . . ?
C12 C13 C14 110.07(18) . . ?
C14 C13 H13 108.1 . . ?
C13 C14 H14A 109.5 . . ?
C13 C14 H14B 109.5 . . ?
C13 C14 H14C 109.5 . . ?
H14A C14 H14B 109.5 . . ?
H14A C14 H14C 109.5 . . ?
H14B C14 H14C 109.5 . . ?
H15A C15 H15B 109.5 . . ?
H15A C15 H15C 109.5 . . ?
H15B C15 H15C 109.5 . . ?
C16 C15 H15A 109.5 . . ?
C16 C15 H15B 109.5 . . ?
C16 C15 H15C 109.5 . . ?
C11 C16 C15 109.38(15) . . ?
C11 C16 H16 108.2 . . ?
C11 C16 C17 112.35(15) . . ?
C15 C16 H16 108.2 . . ?
C15 C16 C17 110.25(16) . . ?
C17 C16 H16 108.2 . . ?
C16 C17 H17A 109.5 . . ?
C16 C17 H17B 109.5 . . ?
C16 C17 H17C 109.5 . . ?
H17A C17 H17B 109.5 . . ?
H17A C17 H17C 109.5 . . ?
H17B C17 H17C 109.5 . . ?
C19 C18 N2 121.04(15) . . ?
C19 C18 C23 120.68(16) . . ?
C23 C18 N2 118.24(14) . . ?
C18 C19 C25 122.93(16) . . ?
C20 C19 C18 118.1(2) . . ?
C20 C19 C25 119.00(18) . . ?
C19 C20 H20 114.7(16) . . ?
C21 C20 C19 121.7(2) . . ?
C21 C20 H20 123.6(16) . . ?
C20 C21 H21 121.6(19) . . ?
C20 C21 C22 120.1(2) . . ?
C22 C21 H21 118.2(19) . . ?
C21 C22 H22 118.5(15) . . ?
C21 C22 C23 121.0(2) . . ?
C23 C22 H22 120.6(15) . . ?
C18 C23 C28 121.49(15) . . ?
C22 C23 C18 118.41(18) . . ?
C22 C23 C28 120.10(18) . . ?
H24A C24 H24B 111.1(19) . . ?
H24A C24 H24C 105(2) . . ?
H24B C24 H24C 108(2) . . ?
C25 C24 H24A 110.4(14) . . ?
C25 C24 H24B 111.5(14) . . ?
C25 C24 H24C 110.5(14) . . ?
C19 C25 C24 111.51(19) . . ?
C19 C25 H25 107.7 . . ?
C19 C25 C26 112.66(19) . . ?
C24 C25 H25 107.7 . . ?
C24 C25 C26 109.32(19) . . ?
C26 C25 H25 107.7 . . ?
C25 C26 H26A 109.5 . . ?
C25 C26 H26B 109.5 . . ?
C25 C26 H26C 109.5 . . ?
H26A C26 H26B 109.5 . . ?
H26A C26 H26C 109.5 . . ?
H26B C26 H26C 109.5 . . ?
H27A C27 H27B 109.5 . . ?
H27A C27 H27C 109.5 . . ?
H27B C27 H27C 109.5 . . ?
C28 C27 H27A 109.5 . . ?
C28 C27 H27B 109.5 . . ?
C28 C27 H27C 109.5 . . ?
C23 C28 C27 113.29(16) . . ?
C23 C28 H28 107.2 . . ?
C23 C28 C29 112.45(15) . . ?
C27 C28 H28 107.2 . . ?
C29 C28 C27 109.25(16) . . ?
C29 C28 H28 107.2 . . ?
C28 C29 H29A 109.5 . . ?
C28 C29 H29B 109.5 . . ?
C28 C29 H29C 109.5 . . ?
H29A C29 H29B 109.5 . . ?
H29A C29 H29C 109.5 . . ?
H29B C29 H29C 109.5 . . ?
N3 C30 Sn1 119.36(10) . . ?
N4 C30 Sn1 125.54(11) . . ?
N4 C30 N3 114.99(13) . . ?
H31A C31 H31B 109.5 . . ?
H31A C31 H31C 109.5 . . ?
H31B C31 H31C 109.5 . . ?
C32 C31 H31A 109.5 . . ?
C32 C31 H31B 109.5 . . ?
C32 C31 H31C 109.5 . . ?
N3 C32 C31 109.58(13) . . ?
N3 C32 H32 108.8 . . ?
N3 C32 C33 110.40(14) . . ?
C31 C32 H32 108.8 . . ?
C33 C32 C31 110.32(14) . . ?
C33 C32 H32 108.8 . . ?
C32 C33 H33A 109.5 . . ?
C32 C33 H33B 109.5 . . ?
C32 C33 H33C 109.5 . . ?
H33A C33 H33B 109.5 . . ?
H33A C33 H33C 109.5 . . ?
H33B C33 H33C 109.5 . . ?
H34A C34 H34B 109.5 . . ?
H34A C34 H34C 109.5 . . ?
H34B C34 H34C 109.5 . . ?
C35 C34 H34A 109.5 . . ?
C35 C34 H34B 109.5 . . ?
C35 C34 H34C 109.5 . . ?
N4 C35 C34 108.67(13) . . ?
N4 C35 H35 108.5 . . ?
N4 C35 C36 113.15(14) . . ?
C34 C35 H35 108.5 . . ?
C36 C35 C34 109.45(15) . . ?
C36 C35 H35 108.5 . . ?
C35 C36 H36A 109.5 . . ?
C35 C36 H36B 109.5 . . ?
C35 C36 H36C 109.5 . . ?
H36A C36 H36B 109.5 . . ?
H36A C36 H36C 109.5 . . ?
H36B C36 H36C 109.5 . . ?
C38 C37 Sn1 121.28(12) . . ?
C38 C37 C42 117.78(15) . . ?
C42 C37 Sn1 120.69(12) . . ?
C37 C38 H38 120.2(11) . . ?
C39 C38 C37 120.83(16) . . ?
C39 C38 H38 119.0(11) . . ?
C38 C39 H39 117.8(14) . . ?
C40 C39 C38 120.45(18) . . ?
C40 C39 H39 121.8(13) . . ?
C39 C40 H40 120.3 . . ?
C39 C40 C41 119.49(17) . . ?
C41 C40 H40 120.3 . . ?
C40 C41 H41 120.0 . . ?
C40 C41 C42 120.10(17) . . ?
C42 C41 H41 120.0 . . ?
C37 C42 H42 118.8(14) . . ?
C41 C42 C37 121.33(17) . . ?
C41 C42 H42 119.8(14) . . ?
C44 C43 Sn1 116.96(13) . . ?
C48 C43 Sn1 124.53(12) . . ?
C48 C43 C44 117.88(15) . . ?
C43 C44 H44 119.4 . . ?
C45 C44 C43 121.11(18) . . ?
C45 C44 H44 119.4 . . ?
C44 C45 H45 119.8 . . ?
C46 C45 C44 120.32(18) . . ?
C46 C45 H45 119.8 . . ?
C45 C46 H46 120.0 . . ?
C45 C46 C47 120.02(17) . . ?
C47 C46 H46 120.0 . . ?
C46 C47 H47 120.0 . . ?
C46 C47 C48 119.91(18) . . ?
C48 C47 H47 120.0 . . ?
C43 C48 C47 120.74(17) . . ?
C43 C48 H48 119.6 . . ?
C47 C48 H48 119.6 . . ?
C50 C49 Sn1 118.97(13) . . ?
C54 C49 Sn1 122.58(13) . . ?
C54 C49 C50 118.44(16) . . ?
C49 C50 H50 119.6 . . ?
C51 C50 C49 120.9(2) . . ?
C51 C50 H50 119.6 . . ?
C50 C51 H51 119.9 . . ?
C52 C51 C50 120.1(2) . . ?
C52 C51 H51 119.9 . . ?
C51 C52 H52 119.4(16) . . ?
C51 C52 C53 120.5(2) . . ?
C53 C52 H52 120.2(16) . . ?
C52 C53 H53 127.4(13) . . ?
C52 C53 C54 119.9(2) . . ?
C54 C53 H53 112.6(14) . . ?
C49 C54 C53 120.1(2) . . ?
C49 C54 H54 119.9 . . ?
C53 C54 H54 119.9 . . ?

loop_
_geom_bond_atom_site_label_1
_geom_bond_atom_site_label_2
_geom_bond_distance
_geom_bond_site_symmetry_2
_geom_bond_publ_flag
Sn1 C30 2.2030(14) . ?
Sn1 C37 2.1420(16) . ?
Sn1 C43 2.1524(15) . ?
Sn1 C49 2.1409(16) . ?
Mg1 N1 2.0328(13) . ?
Mg1 N2 2.0446(13) . ?
Mg1 N3 2.0456(13) . ?
Mg1 N4 2.0763(13) . ?
N1 C2 1.3340(18) . ?
N1 C6 1.4450(18) . ?
N2 C4 1.3322(19) . ?
N2 C18 1.4445(19) . ?
N3 C30 1.3353(19) . ?
N3 C32 1.4549(18) . ?
N4 C30 1.3311(19) . ?
N4 C35 1.460(2) . ?
C1 H1A 0.9600 . ?
C1 H1B 0.9600 . ?
C1 H1C 0.9600 . ?
C1 C2 1.507(2) . ?
C2 C3 1.403(2) . ?
C3 H3 0.9300 . ?
C3 C4 1.408(2) . ?
C4 C5 1.518(2) . ?
C5 H5A 0.9600 . ?
C5 H5B 0.9600 . ?
C5 H5C 0.9600 . ?
C6 C7 1.401(2) . ?
C6 C11 1.407(2) . ?
C7 C8 1.397(2) . ?
C7 C13 1.511(2) . ?
C8 H8 0.9300 . ?
C8 C9 1.371(3) . ?
C9 H9 0.9300 . ?
C9 C10 1.376(3) . ?
C10 H10 0.9300 . ?
C10 C11 1.391(2) . ?
C11 C16 1.518(2) . ?
C12 H12A 0.9600 . ?
C12 H12B 0.9600 . ?
C12 H12C 0.9600 . ?
C12 C13 1.523(3) . ?
C13 H13 0.9800 . ?
C13 C14 1.524(3) . ?
C14 H14A 0.9600 . ?
C14 H14B 0.9600 . ?
C14 H14C 0.9600 . ?
C15 H15A 0.9600 . ?
C15 H15B 0.9600 . ?
C15 H15C 0.9600 . ?
C15 C16 1.527(3) . ?
C16 H16 0.9800 . ?
C16 C17 1.528(2) . ?
C17 H17A 0.9600 . ?
C17 H17B 0.9600 . ?
C17 H17C 0.9600 . ?
C18 C19 1.403(2) . ?
C18 C23 1.408(2) . ?
C19 C20 1.394(3) . ?
C19 C25 1.508(3) . ?
C20 H20 0.91(2) . ?
C20 C21 1.360(4) . ?
C21 H21 0.95(3) . ?
C21 C22 1.381(3) . ?
C22 H22 0.97(2) . ?
C22 C23 1.390(3) . ?
C23 C28 1.514(3) . ?
C24 H24A 1.02(3) . ?
C24 H24B 1.02(3) . ?
C24 H24C 0.94(2) . ?
C24 C25 1.527(3) . ?
C25 H25 0.9800 . ?
C25 C26 1.533(3) . ?
C26 H26A 0.9600 . ?
C26 H26B 0.9600 . ?
C26 H26C 0.9600 . ?
C27 H27A 0.9600 . ?
C27 H27B 0.9600 . ?
C27 H27C 0.9600 . ?
C27 C28 1.534(2) . ?
C28 H28 0.9800 . ?
C28 C29 1.523(3) . ?
C29 H29A 0.9600 . ?
C29 H29B 0.9600 . ?
C29 H29C 0.9600 . ?
C31 H31A 0.9600 . ?
C31 H31B 0.9600 . ?
C31 H31C 0.9600 . ?
C31 C32 1.524(2) . ?
C32 H32 0.9800 . ?
C32 C33 1.522(2) . ?
C33 H33A 0.9600 . ?
C33 H33B 0.9600 . ?
C33 H33C 0.9600 . ?
C34 H34A 0.9600 . ?
C34 H34B 0.9600 . ?
C34 H34C 0.9600 . ?
C34 C35 1.527(2) . ?
C35 H35 0.9800 . ?
C35 C36 1.522(2) . ?
C36 H36A 0.9600 . ?
C36 H36B 0.9600 . ?
C36 H36C 0.9600 . ?
C37 C38 1.390(2) . ?
C37 C42 1.393(2) . ?
C38 H38 0.981(19) . ?
C38 C39 1.388(2) . ?
C39 H39 0.91(2) . ?
C39 C40 1.378(3) . ?
C40 H40 0.9300 . ?
C40 C41 1.379(3) . ?
C41 H41 0.9300 . ?
C41 C42 1.382(3) . ?
C42 H42 0.94(2) . ?
C43 C44 1.392(2) . ?
C43 C48 1.388(2) . ?
C44 H44 0.9300 . ?
C44 C45 1.384(2) . ?
C45 H45 0.9300 . ?
C45 C46 1.365(3) . ?
C46 H46 0.9300 . ?
C46 C47 1.377(3) . ?
C47 H47 0.9300 . ?
C47 C48 1.397(2) . ?
C48 H48 0.9300 . ?
C49 C50 1.396(2) . ?
C49 C54 1.389(2) . ?
C50 H50 0.9300 . ?
C50 C51 1.380(3) . ?
C51 H51 0.9300 . ?
C51 C52 1.367(4) . ?
C52 H52 0.91(3) . ?
C52 C53 1.374(4) . ?
C53 H53 0.90(2) . ?
C53 C54 1.399(3) . ?
C54 H54 0.9300 . ?

loop_
_smtbx_masks_void_nr
_smtbx_masks_void_average_x
_smtbx_masks_void_average_y
_smtbx_masks_void_average_z
_smtbx_masks_void_volume
_smtbx_masks_void_count_electrons
_smtbx_masks_void_content
1 0.000 0.000 0.500 318.1 51.7 ?
2 0.000 0.500 0.000 318.1 51.7 ?
3 0.257 -0.022 0.807 18.0 0.0 ?
4 0.257 0.522 0.307 18.0 0.0 ?
5 0.743 0.022 0.193 18.0 0.0 ?
6 0.743 0.478 0.693 18.0 0.0 ?
